data_1513511
loop_
_publ_author_name
'Gao, Bing'
'Zhao, Yanchuan'
'Ni, Chuanfa'
'Hu, Jinbo'

_publ_section_title
;
 AgF-mediated fluorinative homocoupling of gem-difluoroalkenes.
;
_journal_issue 1
_journal_name_full 'Organic letters'
_journal_page_first 102
_journal_page_last 105
_journal_paper_doi 10.1021/ol403083e
_journal_volume 16
_journal_year 2014
_chemical_formula_moiety 'C18 H10 F6 N2'
_chemical_formula_sum 'C18 H10 F6 N2'
_chemical_formula_weight 368.28
_chemical_name_systematic
; 
 ? 
;
_space_group_IT_number 61
_symmetry_cell_setting orthorhombic
_symmetry_space_group_name_Hall '-P 2ac 2ab'
_symmetry_space_group_name_H-M 'P b c a'
_atom_sites_solution_hydrogens geom
_atom_sites_solution_primary direct
_atom_sites_solution_secondary difmap
_audit_creation_method SHELXL-97
_cell_angle_alpha 90.00
_cell_angle_beta 90.00
_cell_angle_gamma 90.00
_cell_formula_units_Z 8
_cell_length_a 7.6857(15)
_cell_length_b 15.248(3)
_cell_length_c 28.403(6)
_cell_measurement_reflns_used 8393
_cell_measurement_temperature 296(2)
_cell_measurement_theta_max 67.01
_cell_measurement_theta_min 2.90
_cell_volume 3328.6(12)
_computing_cell_refinement 'Bruker SAINT'
_computing_data_collection 'Bruker APEX2'
_computing_data_reduction 'Bruker SAINT'
_computing_molecular_graphics 'Bruker SHELXTL'
_computing_publication_material 'Bruker SHELXTL'
_computing_structure_refinement 'SHELXL-97 (Sheldrick, 2008)'
_computing_structure_solution 'SHELXS-97 (Sheldrick, 2008)'
_diffrn_ambient_temperature 296(2)
_diffrn_measured_fraction_theta_full 0.965
_diffrn_measured_fraction_theta_max 0.965
_diffrn_measurement_device_type 'Bruker APEX-II CCD'
_diffrn_measurement_method '\f and \w scans'
_diffrn_radiation_monochromator graphite
_diffrn_radiation_source 'fine-focus sealed tube'
_diffrn_radiation_type CuK\a
_diffrn_radiation_wavelength 1.54178
_diffrn_reflns_av_R_equivalents 0.0218
_diffrn_reflns_av_sigmaI/netI 0.0166
_diffrn_reflns_limit_h_max 9
_diffrn_reflns_limit_h_min -8
_diffrn_reflns_limit_k_max 17
_diffrn_reflns_limit_k_min -16
_diffrn_reflns_limit_l_max 33
_diffrn_reflns_limit_l_min -32
_diffrn_reflns_number 14538
_diffrn_reflns_theta_full 66.97
_diffrn_reflns_theta_max 66.97
_diffrn_reflns_theta_min 3.11
_diffrn_standards_number 0
_exptl_absorpt_coefficient_mu 1.192
_exptl_absorpt_correction_T_max 0.7529
_exptl_absorpt_correction_T_min 0.6582
_exptl_absorpt_correction_type multi-scan
_exptl_absorpt_process_details SADABS
_exptl_crystal_colour colorless
_exptl_crystal_density_diffrn 1.470
_exptl_crystal_density_method 'not measured'
_exptl_crystal_description prismatic
_exptl_crystal_F_000 1488
_exptl_crystal_size_max 0.27
_exptl_crystal_size_mid 0.15
_exptl_crystal_size_min 0.12
_refine_diff_density_max 0.184
_refine_diff_density_min -0.138
_refine_diff_density_rms 0.028
_refine_ls_extinction_coef 0.00303(17)
_refine_ls_extinction_expression Fc^*^=kFc[1+0.001xFc^2^\l^3^/sin(2\q)]^-1/4^
_refine_ls_extinction_method SHELXL
_refine_ls_goodness_of_fit_ref 1.054
_refine_ls_hydrogen_treatment constr
_refine_ls_matrix_type full
_refine_ls_number_parameters 236
_refine_ls_number_reflns 2861
_refine_ls_number_restraints 0
_refine_ls_restrained_S_all 1.054
_refine_ls_R_factor_all 0.0359
_refine_ls_R_factor_gt 0.0337
_refine_ls_shift/su_max 0.001
_refine_ls_shift/su_mean 0.000
_refine_ls_structure_factor_coef Fsqd
_refine_ls_weighting_details 'calc w=1/[\s^2^(Fo^2^)+(0.0427P)^2^+0.8386P] where P=(Fo^2^+2Fc^2^)/3'
_refine_ls_weighting_scheme calc
_refine_ls_wR_factor_gt 0.0897
_refine_ls_wR_factor_ref 0.0915
_reflns_number_gt 2654
_reflns_number_total 2861
_reflns_threshold_expression >2sigma(I)
_cod_data_source_file ol403083e_si_002.cif
_cod_data_source_block 163
_cod_original_cell_volume 3328.6(11)
_cod_database_code 1513511

loop_
_symmetry_equiv_pos_as_xyz
'x, y, z'
'-x+1/2, -y, z+1/2'
'-x, y+1/2, -z+1/2'
'x+1/2, -y+1/2, -z'
'-x, -y, -z'
'x-1/2, y, -z-1/2'
'x, -y-1/2, z-1/2'
'-x-1/2, y-1/2, z'

loop_
_atom_site_label
_atom_site_type_symbol
_atom_site_fract_x
_atom_site_fract_y
_atom_site_fract_z
_atom_site_U_iso_or_equiv
_atom_site_adp_type
_atom_site_occupancy
_atom_site_symmetry_multiplicity
_atom_site_calc_flag
_atom_site_refinement_flags
N1 N 0.6920(2) -0.09574(10) 0.24057(6) 0.0807(5) Uani 1 1 d .
N2 N 0.8098(2) -0.02066(11) 0.54300(6) 0.0868(5) Uani 1 1 d .
F1 F 0.14301(12) 0.34716(6) 0.38035(4) 0.0703(3) Uani 1 1 d .
F2 F 0.10590(12) 0.24256(8) 0.33118(4) 0.0776(3) Uani 1 1 d .
F3 F 0.16840(12) 0.21469(7) 0.40313(3) 0.0690(3) Uani 1 1 d .
F4 F 0.74962(13) 0.34077(7) 0.35143(4) 0.0773(3) Uani 1 1 d .
F5 F 0.72870(17) 0.40062(7) 0.41948(4) 0.0906(4) Uani 1 1 d .
F6 F 0.56247(15) 0.44193(6) 0.36338(4) 0.0849(4) Uani 1 1 d .
C1 C 0.45935(16) 0.19043(8) 0.33058(4) 0.0402(3) Uani 1 1 d .
C2 C 0.55362(19) 0.19791(9) 0.28922(5) 0.0511(4) Uani 1 1 d .
H2A H 0.5751 0.2532 0.2767 0.061 Uiso 1 1 calc R
C3 C 0.6163(2) 0.12443(10) 0.26631(5) 0.0572(4) Uani 1 1 d .
H3A H 0.6810 0.1304 0.2388 0.069 Uiso 1 1 calc R
C4 C 0.58217(19) 0.04204(10) 0.28441(5) 0.0503(3) Uani 1 1 d .
C5 C 0.4871(2) 0.03361(9) 0.32557(5) 0.0516(4) Uani 1 1 d .
H5A H 0.4638 -0.0218 0.3377 0.062 Uiso 1 1 calc R
C6 C 0.42722(18) 0.10716(9) 0.34852(5) 0.0470(3) Uani 1 1 d .
H6A H 0.3645 0.1011 0.3763 0.056 Uiso 1 1 calc R
C7 C 0.39376(17) 0.27333(8) 0.35433(5) 0.0421(3) Uani 1 1 d .
H7A H 0.4036 0.3200 0.3307 0.050 Uiso 1 1 calc R
C8 C 0.50111(18) 0.30535(9) 0.39802(5) 0.0455(3) Uani 1 1 d .
H8A H 0.4188 0.3376 0.4179 0.055 Uiso 1 1 calc R
C9 C 0.57558(17) 0.23302(9) 0.42895(5) 0.0426(3) Uani 1 1 d .
C10 C 0.4920(2) 0.21285(10) 0.47068(5) 0.0522(4) Uani 1 1 d .
H10A H 0.3939 0.2445 0.4795 0.063 Uiso 1 1 calc R
C11 C 0.5521(2) 0.14634(10) 0.49947(5) 0.0558(4) Uani 1 1 d .
H11A H 0.4939 0.1330 0.5273 0.067 Uiso 1 1 calc R
C12 C 0.72360(18) 0.18577(10) 0.41672(5) 0.0482(3) Uani 1 1 d .
H12A H 0.7815 0.1989 0.3888 0.058 Uiso 1 1 calc R
C13 C 0.69889(18) 0.09992(9) 0.48672(5) 0.0488(3) Uani 1 1 d .
C14 C 0.78585(18) 0.11980(10) 0.44534(5) 0.0510(4) Uani 1 1 d .
H14A H 0.8854 0.0889 0.4369 0.061 Uiso 1 1 calc R
C15 C 0.20360(19) 0.26850(10) 0.36713(5) 0.0521(4) Uani 1 1 d .
C16 C 0.6359(2) 0.37152(10) 0.38283(6) 0.0620(4) Uani 1 1 d .
C17 C 0.6435(2) -0.03539(11) 0.25997(6) 0.0604(4) Uani 1 1 d .
C18 C 0.7623(2) 0.03180(11) 0.51759(6) 0.0617(4) Uani 1 1 d .

loop_
_atom_site_aniso_label
_atom_site_aniso_U_11
_atom_site_aniso_U_22
_atom_site_aniso_U_33
_atom_site_aniso_U_23
_atom_site_aniso_U_13
_atom_site_aniso_U_12
N1 0.0965(12) 0.0676(10) 0.0779(10) -0.0254(8) 0.0057(9) 0.0065(8)
N2 0.0850(11) 0.0816(11) 0.0938(12) 0.0353(9) -0.0177(9) 0.0059(9)
F1 0.0598(6) 0.0716(6) 0.0794(7) -0.0034(5) -0.0010(5) 0.0279(5)
F2 0.0494(5) 0.1078(8) 0.0757(7) -0.0161(6) -0.0160(5) 0.0049(5)
F3 0.0529(5) 0.0792(7) 0.0750(6) 0.0163(5) 0.0162(5) 0.0048(4)
F4 0.0654(6) 0.0711(7) 0.0954(7) 0.0133(5) 0.0118(6) -0.0142(5)
F5 0.1007(8) 0.0653(7) 0.1057(9) -0.0042(6) -0.0446(7) -0.0201(6)
F6 0.0961(8) 0.0468(6) 0.1119(9) 0.0191(5) -0.0268(7) -0.0046(5)
C1 0.0395(7) 0.0418(7) 0.0392(6) 0.0023(5) -0.0030(5) -0.0006(5)
C2 0.0593(9) 0.0444(8) 0.0496(8) 0.0061(6) 0.0083(7) -0.0038(6)
C3 0.0666(9) 0.0566(9) 0.0486(8) -0.0002(6) 0.0156(7) -0.0014(7)
C4 0.0538(8) 0.0480(8) 0.0490(8) -0.0064(6) -0.0007(6) 0.0004(6)
C5 0.0612(9) 0.0406(8) 0.0531(8) 0.0040(6) 0.0023(7) -0.0038(6)
C6 0.0522(8) 0.0473(8) 0.0416(7) 0.0049(6) 0.0060(6) -0.0015(6)
C7 0.0447(7) 0.0408(7) 0.0407(7) 0.0046(5) -0.0021(5) 0.0038(5)
C8 0.0467(7) 0.0434(8) 0.0464(7) -0.0038(6) -0.0042(6) 0.0086(6)
C9 0.0433(7) 0.0435(7) 0.0409(7) -0.0037(5) -0.0056(5) 0.0040(5)
C10 0.0480(8) 0.0624(9) 0.0462(8) -0.0026(6) 0.0004(6) 0.0116(7)
C11 0.0547(9) 0.0679(10) 0.0447(8) 0.0061(7) -0.0005(6) -0.0002(7)
C12 0.0453(7) 0.0536(8) 0.0459(7) 0.0018(6) 0.0011(6) 0.0066(6)
C13 0.0501(8) 0.0456(8) 0.0508(8) 0.0037(6) -0.0135(6) -0.0032(6)
C14 0.0458(8) 0.0510(8) 0.0563(8) -0.0021(6) -0.0053(6) 0.0094(6)
C15 0.0461(8) 0.0580(9) 0.0522(8) 0.0003(6) -0.0044(6) 0.0099(6)
C16 0.0657(10) 0.0460(9) 0.0742(11) 0.0031(7) -0.0166(9) -0.0032(7)
C17 0.0677(10) 0.0565(10) 0.0570(9) -0.0095(7) 0.0014(8) -0.0006(8)
C18 0.0607(9) 0.0581(10) 0.0664(10) 0.0102(8) -0.0141(8) -0.0032(7)

loop_
_atom_type_symbol
_atom_type_description
_atom_type_scat_dispersion_real
_atom_type_scat_dispersion_imag
_atom_type_scat_source
C C 0.0181 0.0091 'International Tables Vol C Tables 4.2.6.8 and 6.1.1.4'
H H 0.0000 0.0000 'International Tables Vol C Tables 4.2.6.8 and 6.1.1.4'
F F 0.0727 0.0534 'International Tables Vol C Tables 4.2.6.8 and 6.1.1.4'
N N 0.0311 0.0180 'International Tables Vol C Tables 4.2.6.8 and 6.1.1.4'

loop_
_geom_angle_atom_site_label_1
_geom_angle_atom_site_label_2
_geom_angle_atom_site_label_3
_geom_angle
C2 C1 C6 118.63(12)
C2 C1 C7 118.81(12)
C6 C1 C7 122.56(12)
C3 C2 C1 120.98(13)
C3 C2 H2A 119.5
C1 C2 H2A 119.5
C2 C3 C4 119.70(14)
C2 C3 H3A 120.1
C4 C3 H3A 120.1
C3 C4 C5 119.89(13)
C3 C4 C17 120.05(14)
C5 C4 C17 120.05(14)
C6 C5 C4 120.05(13)
C6 C5 H5A 120.0
C4 C5 H5A 120.0
C5 C6 C1 120.73(13)
C5 C6 H6A 119.6
C1 C6 H6A 119.6
C15 C7 C1 112.84(11)
C15 C7 C8 109.53(11)
C1 C7 C8 115.85(11)
C15 C7 H7A 105.9
C1 C7 H7A 105.9
C8 C7 H7A 105.9
C16 C8 C9 113.03(12)
C16 C8 C7 110.07(12)
C9 C8 C7 115.41(11)
C16 C8 H8A 105.8
C9 C8 H8A 105.8
C7 C8 H8A 105.8
C10 C9 C12 118.60(13)
C10 C9 C8 118.78(12)
C12 C9 C8 122.62(12)
C11 C10 C9 121.03(13)
C11 C10 H10A 119.5
C9 C10 H10A 119.5
C13 C11 C10 119.60(14)
C13 C11 H11A 120.2
C10 C11 H11A 120.2
C14 C12 C9 120.97(13)
C14 C12 H12A 119.5
C9 C12 H12A 119.5
C11 C13 C14 120.31(13)
C11 C13 C18 119.05(14)
C14 C13 C18 120.63(14)
C12 C14 C13 119.49(13)
C12 C14 H14A 120.3
C13 C14 H14A 120.3
F2 C15 F3 106.89(13)
F2 C15 F1 106.59(12)
F3 C15 F1 105.33(12)
F2 C15 C7 112.17(12)
F3 C15 C7 114.20(11)
F1 C15 C7 111.14(13)
F6 C16 F4 106.47(15)
F6 C16 F5 106.34(13)
F4 C16 F5 106.73(14)
F6 C16 C8 111.47(13)
F4 C16 C8 113.95(13)
F5 C16 C8 111.43(14)
N1 C17 C4 179.5(2)
N2 C18 C13 177.9(2)

loop_
_geom_bond_atom_site_label_1
_geom_bond_atom_site_label_2
_geom_bond_distance
N1 C17 1.136(2)
N2 C18 1.137(2)
F1 C15 1.3403(17)
F2 C15 1.3277(17)
F3 C15 1.3386(18)
F4 C16 1.334(2)
F5 C16 1.3374(19)
F6 C16 1.3330(18)
C1 C2 1.3849(19)
C1 C6 1.3903(19)
C1 C7 1.5189(18)
C2 C3 1.382(2)
C2 H2A 0.9300
C3 C4 1.382(2)
C3 H3A 0.9300
C4 C5 1.385(2)
C4 C17 1.448(2)
C5 C6 1.376(2)
C5 H5A 0.9300
C6 H6A 0.9300
C7 C15 1.508(2)
C7 C8 1.5680(19)
C7 H7A 0.9800
C8 C16 1.509(2)
C8 C9 1.5217(18)
C8 H8A 0.9800
C9 C10 1.383(2)
C9 C12 1.3907(19)
C10 C11 1.382(2)
C10 H10A 0.9300
C11 C13 1.380(2)
C11 H11A 0.9300
C12 C14 1.379(2)
C12 H12A 0.9300
C13 C14 1.386(2)
C13 C18 1.444(2)
C14 H14A 0.9300

loop_
_geom_torsion_atom_site_label_1
_geom_torsion_atom_site_label_2
_geom_torsion_atom_site_label_3
_geom_torsion_atom_site_label_4
_geom_torsion
C6 C1 C2 C3 -0.6(2)
C7 C1 C2 C3 179.93(14)
C1 C2 C3 C4 1.1(2)
C2 C3 C4 C5 -0.6(2)
C2 C3 C4 C17 178.41(15)
C3 C4 C5 C6 -0.2(2)
C17 C4 C5 C6 -179.28(14)
C4 C5 C6 C1 0.7(2)
C2 C1 C6 C5 -0.3(2)
C7 C1 C6 C5 179.17(13)
C2 C1 C7 C15 130.88(13)
C6 C1 C7 C15 -48.56(17)
C2 C1 C7 C8 -101.73(15)
C6 C1 C7 C8 78.83(16)
C15 C7 C8 C16 -137.47(13)
C1 C7 C8 C16 93.51(14)
C15 C7 C8 C9 93.13(14)
C1 C7 C8 C9 -35.88(17)
C16 C8 C9 C10 130.54(15)
C7 C8 C9 C10 -101.53(15)
C16 C8 C9 C12 -50.06(18)
C7 C8 C9 C12 77.87(17)
C12 C9 C10 C11 -1.0(2)
C8 C9 C10 C11 178.47(13)
C9 C10 C11 C13 0.8(2)
C10 C9 C12 C14 0.3(2)
C8 C9 C12 C14 -179.06(13)
C10 C11 C13 C14 0.1(2)
C10 C11 C13 C18 178.74(14)
C9 C12 C14 C13 0.5(2)
C11 C13 C14 C12 -0.7(2)
C18 C13 C14 C12 -179.32(14)
C1 C7 C15 F2 -50.03(16)
C8 C7 C15 F2 179.32(12)
C1 C7 C15 F3 71.78(15)
C8 C7 C15 F3 -58.87(16)
C1 C7 C15 F1 -169.24(11)
C8 C7 C15 F1 60.11(14)
C9 C8 C16 F6 -168.48(13)
C7 C8 C16 F6 60.85(17)
C9 C8 C16 F4 70.99(17)
C7 C8 C16 F4 -59.68(16)
C9 C8 C16 F5 -49.86(17)
C7 C8 C16 F5 179.47(12)
